data_4084981
loop_
_publ_author_name
'Hupf, Emanuel'
'Lork, Enno'
'Mebs, Stefan'
'Ch\;eci\'nska, Lilianna'
'Beckmann, Jens'

_publ_section_title
;
 Probing Donor--Acceptor Interactions inperi-Substituted
 Diphenylphosphinoacenaphthyl--Element Dichlorides of Group 13 and 15
 Elements
;
_journal_issue 24
_journal_name_full Organometallics
_journal_page_first 7247
_journal_paper_doi 10.1021/om501036c
_journal_volume 33
_journal_year 2014
_chemical_formula_sum 'C25 H20 Cl4 P2'
_chemical_formula_weight 524.15
_chemical_name_systematic
; 
 ? 
;
_space_group_IT_number 14
_symmetry_cell_setting monoclinic
_symmetry_space_group_name_Hall '-P 2yn'
_symmetry_space_group_name_H-M 'P 1 21/n 1'
_atom_sites_solution_hydrogens geom
_atom_sites_solution_primary direct
_atom_sites_solution_secondary difmap
_audit_creation_method SHELXL-97
_cell_angle_alpha 90.00
_cell_angle_beta 102.06(3)
_cell_angle_gamma 90.00
_cell_formula_units_Z 4
_cell_length_a 10.149(2)
_cell_length_b 17.806(4)
_cell_length_c 14.673(3)
_cell_measurement_temperature 173
_cell_volume 2593.1(10)
_computing_cell_refinement X-Area
_computing_data_collection X-Area
_computing_data_reduction X-Area
_computing_molecular_graphics Diamond
_computing_publication_material WinGX
_computing_structure_refinement 'ShelXL (Sheldrick, 2008)'
_computing_structure_solution 'ShelXS (Sheldrick, 2008)'
_diffrn_ambient_temperature 173
_diffrn_measured_fraction_theta_full 0.977
_diffrn_measured_fraction_theta_max 0.977
_diffrn_measurement_device_type 'imaging-plate system'
_diffrn_measurement_method '\w scans'
_diffrn_radiation_monochromator graphite
_diffrn_radiation_source 'fine-focus sealed tube'
_diffrn_radiation_type MoK\a
_diffrn_radiation_wavelength 0.71073
_diffrn_reflns_av_R_equivalents 0.0000
_diffrn_reflns_av_sigmaI/netI 0.0376
_diffrn_reflns_limit_h_max 12
_diffrn_reflns_limit_h_min -12
_diffrn_reflns_limit_k_max 21
_diffrn_reflns_limit_k_min 0
_diffrn_reflns_limit_l_max 18
_diffrn_reflns_limit_l_min 0
_diffrn_reflns_number 5052
_diffrn_reflns_theta_full 26.11
_diffrn_reflns_theta_max 26.11
_diffrn_reflns_theta_min 2.51
_exptl_absorpt_coefficient_mu 0.591
_exptl_absorpt_correction_T_max 0.9700
_exptl_absorpt_correction_T_min 0.6030
_exptl_absorpt_correction_type refdelf
_exptl_absorpt_process_details 'Parkin S,Moezzi B & Hope H, (1995) J. Appl. Cryst. 28, 53-5'
_exptl_crystal_colour colourless
_exptl_crystal_density_diffrn 1.343
_exptl_crystal_density_method 'not measured'
_exptl_crystal_description block
_exptl_crystal_F_000 1072
_exptl_crystal_size_max 0.4
_exptl_crystal_size_mid 0.4
_exptl_crystal_size_min 0.3
_refine_diff_density_max 0.473
_refine_diff_density_min -0.538
_refine_diff_density_rms 0.066
_refine_ls_extinction_method none
_refine_ls_goodness_of_fit_ref 1.098
_refine_ls_hydrogen_treatment constr
_refine_ls_matrix_type full
_refine_ls_number_parameters 280
_refine_ls_number_reflns 5052
_refine_ls_number_restraints 0
_refine_ls_restrained_S_all 1.098
_refine_ls_R_factor_all 0.0511
_refine_ls_R_factor_gt 0.0409
_refine_ls_shift/su_max 0.000
_refine_ls_shift/su_mean 0.000
_refine_ls_structure_factor_coef Fsqd
_refine_ls_weighting_details 'calc w=1/[\s^2^(Fo^2^)+(0.0869P)^2^+0.2328P] where P=(Fo^2^+2Fc^2^)/3'
_refine_ls_weighting_scheme calc
_refine_ls_wR_factor_gt 0.1237
_refine_ls_wR_factor_ref 0.1355
_reflns_number_gt 4119
_reflns_number_total 5052
_reflns_threshold_expression >2sigma(I)
_cod_data_source_file om501036c_si_003.cif
_cod_data_source_block 6
_cod_depositor_comments 'Adding full bibliography for 4084974--4084984.cif.'
_cod_original_cell_volume 2593.0(9)
_cod_original_sg_symbol_H-M P2(1)/n
_cod_database_code 4084981

loop_
_symmetry_equiv_pos_as_xyz
'x, y, z'
'-x+1/2, y+1/2, -z+1/2'
'-x, -y, -z'
'x-1/2, -y-1/2, z-1/2'

loop_
_atom_site_label
_atom_site_type_symbol
_atom_site_fract_x
_atom_site_fract_y
_atom_site_fract_z
_atom_site_U_iso_or_equiv
_atom_site_adp_type
_atom_site_occupancy
_atom_site_symmetry_multiplicity
_atom_site_calc_flag
_atom_site_refinement_flags
Cl4 Cl 0.78684(14) 0.12501(8) 0.75184(7) 0.0958(3) Uani 1 1 d .
C3 C 0.8334(4) 0.1609(2) 0.8653(3) 0.0731(9) Uani 1 1 d .
H3A H 0.9201 0.1857 0.8726 0.088 Uiso 1 1 calc R
H3B H 0.8430 0.1198 0.9095 0.088 Uiso 1 1 calc R
P1 P 0.27559(5) 0.25024(3) 0.75850(4) 0.03445(16) Uani 1 1 d .
Cl1 Cl 0.46434(6) 0.35836(4) 0.91532(4) 0.04675(17) Uani 1 1 d .
P2 P 0.34330(6) 0.25243(3) 0.91587(4) 0.03838(17) Uani 1 1 d .
Cl2 Cl 0.19643(7) 0.13889(3) 0.90877(4) 0.04657(17) Uani 1 1 d .
Cl3 Cl 0.71372(9) 0.22525(5) 0.89026(8) 0.0788(3) Uani 1 1 d .
C19 C 0.0931(2) 0.31462(12) 0.83866(16) 0.0367(4) Uani 1 1 d .
C10 C 0.1894(2) 0.30562(13) 0.92296(16) 0.0371(4) Uani 1 1 d .
C14 C -0.0261(2) 0.35362(13) 0.84198(17) 0.0382(5) Uani 1 1 d .
C13 C -0.0535(2) 0.38457(13) 0.92469(18) 0.0420(5) Uani 1 1 d .
C16 C -0.1077(2) 0.34392(15) 0.67629(18) 0.0445(5) Uani 1 1 d .
H16 H -0.1725 0.3533 0.6226 0.053 Uiso 1 1 calc R
C11 C 0.1637(3) 0.33605(14) 1.00406(17) 0.0422(5) Uani 1 1 d .
H11 H 0.2272 0.3304 1.0593 0.051 Uiso 1 1 calc R
C17 C 0.0132(2) 0.30549(14) 0.67123(16) 0.0416(5) Uani 1 1 d .
H17 H 0.0274 0.2906 0.6133 0.050 Uiso 1 1 calc R
C21 C 0.3410(3) 0.38780(14) 0.69104(18) 0.0446(5) Uani 1 1 d .
H21 H 0.2796 0.4077 0.7235 0.053 Uiso 1 1 calc R
C18 C 0.1106(2) 0.28954(13) 0.75018(16) 0.0368(4) Uani 1 1 d .
C30 C 0.2795(2) 0.15614(13) 0.71415(15) 0.0370(4) Uani 1 1 d .
C12 C 0.0425(3) 0.37586(14) 1.00523(18) 0.0447(5) Uani 1 1 d .
H12 H 0.0282 0.3961 1.0608 0.054 Uiso 1 1 calc R
C25 C 0.4580(2) 0.28109(14) 0.64417(17) 0.0425(5) Uani 1 1 d .
H25 H 0.4755 0.2298 0.6458 0.051 Uiso 1 1 calc R
C31 C 0.3963(2) 0.11339(14) 0.74338(18) 0.0436(5) Uani 1 1 d .
H31 H 0.4692 0.1331 0.7857 0.052 Uiso 1 1 calc R
C15 C -0.1275(2) 0.36728(14) 0.76234(18) 0.0423(5) Uani 1 1 d .
C35 C 0.1698(3) 0.12652(15) 0.65209(19) 0.0470(5) Uani 1 1 d .
H35 H 0.0919 0.1549 0.6334 0.056 Uiso 1 1 calc R
C33 C 0.2924(3) 0.01196(14) 0.64608(18) 0.0478(6) Uani 1 1 d .
H33 H 0.2968 -0.0364 0.6230 0.057 Uiso 1 1 calc R
C20 C 0.3657(2) 0.31094(13) 0.69362(15) 0.0379(5) Uani 1 1 d .
C34 C 0.1768(3) 0.05429(15) 0.61804(19) 0.0517(6) Uani 1 1 d .
H34 H 0.1036 0.0343 0.5762 0.062 Uiso 1 1 calc R
C32 C 0.4023(3) 0.04159(15) 0.70877(19) 0.0480(6) Uani 1 1 d .
H32 H 0.4799 0.0130 0.7274 0.058 Uiso 1 1 calc R
C24 C 0.5231(3) 0.32864(16) 0.59280(18) 0.0466(5) Uani 1 1 d .
H24 H 0.5835 0.3090 0.5594 0.056 Uiso 1 1 calc R
C22 C 0.4078(3) 0.43488(16) 0.6402(2) 0.0510(6) Uani 1 1 d .
H22 H 0.3917 0.4863 0.6391 0.061 Uiso 1 1 calc R
C23 C 0.4982(3) 0.40513(15) 0.59115(18) 0.0478(5) Uani 1 1 d .
H23 H 0.5425 0.4367 0.5569 0.057 Uiso 1 1 calc R
C1 C -0.1894(3) 0.42333(16) 0.8998(2) 0.0513(6) Uani 1 1 d .
H1A H -0.1804 0.4765 0.9139 0.062 Uiso 1 1 calc R
H1B H -0.2517 0.4016 0.9344 0.062 Uiso 1 1 calc R
C2 C -0.2402(3) 0.41059(16) 0.7933(2) 0.0516(6) Uani 1 1 d .
H2A H -0.3231 0.3818 0.7812 0.062 Uiso 1 1 calc R
H2B H -0.2561 0.4582 0.7608 0.062 Uiso 1 1 calc R

loop_
_atom_site_aniso_label
_atom_site_aniso_U_11
_atom_site_aniso_U_22
_atom_site_aniso_U_33
_atom_site_aniso_U_23
_atom_site_aniso_U_13
_atom_site_aniso_U_12
Cl4 0.1111(8) 0.1098(8) 0.0609(5) -0.0046(5) 0.0052(5) 0.0001(6)
C3 0.0580(17) 0.080(2) 0.075(2) -0.0059(18) -0.0011(15) 0.0017(16)
P1 0.0353(3) 0.0357(3) 0.0328(3) -0.0016(2) 0.0081(2) 0.0011(2)
Cl1 0.0411(3) 0.0501(3) 0.0477(3) -0.0065(2) 0.0061(2) -0.0085(2)
P2 0.0392(3) 0.0418(3) 0.0332(3) 0.0005(2) 0.0053(2) 0.0024(2)
Cl2 0.0599(4) 0.0378(3) 0.0475(3) -0.0006(2) 0.0236(3) -0.0027(2)
Cl3 0.0594(4) 0.0639(5) 0.1124(7) -0.0062(5) 0.0160(4) -0.0084(4)
C19 0.0385(10) 0.0339(10) 0.0388(11) 0.0001(9) 0.0108(9) -0.0032(8)
C10 0.0407(11) 0.0343(11) 0.0371(11) -0.0006(9) 0.0100(9) -0.0032(8)
C14 0.0382(11) 0.0343(10) 0.0442(12) -0.0021(9) 0.0135(9) -0.0017(8)
C13 0.0428(12) 0.0362(11) 0.0516(13) -0.0052(10) 0.0207(10) -0.0044(9)
C16 0.0401(11) 0.0481(13) 0.0432(12) -0.0002(10) 0.0038(9) 0.0010(10)
C11 0.0500(12) 0.0408(12) 0.0365(11) -0.0009(9) 0.0109(9) -0.0050(10)
C17 0.0407(11) 0.0458(12) 0.0373(11) -0.0028(9) 0.0057(9) 0.0006(9)
C21 0.0455(12) 0.0427(12) 0.0476(13) 0.0021(10) 0.0144(10) 0.0047(10)
C18 0.0361(10) 0.0389(11) 0.0362(10) -0.0019(9) 0.0093(8) -0.0003(8)
C30 0.0410(11) 0.0378(11) 0.0342(10) -0.0010(9) 0.0123(9) -0.0005(9)
C12 0.0530(13) 0.0422(12) 0.0425(12) -0.0074(10) 0.0184(11) -0.0054(10)
C25 0.0451(12) 0.0421(12) 0.0427(12) -0.0037(10) 0.0148(10) 0.0003(9)
C31 0.0408(11) 0.0417(12) 0.0482(13) -0.0010(10) 0.0092(10) 0.0018(9)
C15 0.0350(11) 0.0407(12) 0.0515(13) -0.0007(10) 0.0096(10) -0.0011(9)
C35 0.0501(13) 0.0414(12) 0.0464(13) -0.0040(10) 0.0027(11) 0.0020(10)
C33 0.0658(15) 0.0356(11) 0.0447(13) -0.0013(10) 0.0175(11) 0.0001(11)
C20 0.0394(11) 0.0400(11) 0.0348(10) 0.0011(9) 0.0087(8) -0.0002(9)
C34 0.0596(15) 0.0417(13) 0.0492(14) -0.0050(11) 0.0010(11) -0.0031(11)
C32 0.0535(13) 0.0399(12) 0.0524(14) 0.0028(10) 0.0150(11) 0.0077(10)
C24 0.0478(12) 0.0517(14) 0.0440(12) -0.0007(11) 0.0180(10) -0.0024(11)
C22 0.0544(14) 0.0425(13) 0.0553(14) 0.0071(11) 0.0093(11) 0.0019(11)
C23 0.0506(13) 0.0497(13) 0.0441(12) 0.0069(11) 0.0124(10) -0.0052(11)
C1 0.0437(12) 0.0481(14) 0.0662(16) -0.0130(12) 0.0205(11) -0.0025(11)
C2 0.0413(12) 0.0490(14) 0.0658(16) -0.0029(12) 0.0144(11) 0.0061(11)

loop_
_atom_type_symbol
_atom_type_description
_atom_type_scat_dispersion_real
_atom_type_scat_dispersion_imag
_atom_type_scat_source
C C 0.0033 0.0016 'International Tables Vol C Tables 4.2.6.8 and 6.1.1.4'
H H 0.0000 0.0000 'International Tables Vol C Tables 4.2.6.8 and 6.1.1.4'
P P 0.1023 0.0942 'International Tables Vol C Tables 4.2.6.8 and 6.1.1.4'
Cl Cl 0.1484 0.1585 'International Tables Vol C Tables 4.2.6.8 and 6.1.1.4'

loop_
_geom_angle_atom_site_label_1
_geom_angle_atom_site_label_2
_geom_angle_atom_site_label_3
_geom_angle
Cl4 C3 Cl3 111.9(2)
C18 P1 C30 115.40(11)
C18 P1 C20 107.35(11)
C30 P1 C20 108.28(10)
C18 P1 P2 98.18(8)
C30 P1 P2 111.04(8)
C20 P1 P2 116.52(8)
C10 P2 Cl1 92.24(8)
C10 P2 P1 89.22(8)
Cl1 P2 P1 93.45(3)
C10 P2 Cl2 85.02(7)
Cl1 P2 Cl2 176.16(4)
P1 P2 Cl2 83.83(3)
C14 C19 C10 117.9(2)
C14 C19 C18 117.4(2)
C10 C19 C18 124.6(2)
C11 C10 C19 119.2(2)
C11 C10 P2 124.31(19)
C19 C10 P2 116.48(16)
C19 C14 C15 122.8(2)
C19 C14 C13 123.2(2)
C15 C14 C13 113.9(2)
C12 C13 C14 117.6(2)
C12 C13 C1 134.7(2)
C14 C13 C1 107.6(2)
C15 C16 C17 119.0(2)
C10 C11 C12 121.7(2)
C18 C17 C16 121.9(2)
C22 C21 C20 120.2(2)
C17 C18 C19 119.8(2)
C17 C18 P1 128.96(18)
C19 C18 P1 110.72(17)
C35 C30 C31 120.5(2)
C35 C30 P1 121.02(19)
C31 C30 P1 118.50(18)
C13 C12 C11 120.3(2)
C24 C25 C20 119.6(2)
C32 C31 C30 119.4(2)
C16 C15 C14 119.0(2)
C16 C15 C2 133.3(2)
C14 C15 C2 107.7(2)
C34 C35 C30 119.6(2)
C34 C33 C32 120.2(2)
C21 C20 C25 119.6(2)
C21 C20 P1 119.62(17)
C25 C20 P1 120.73(18)
C33 C34 C35 120.2(3)
C31 C32 C33 120.2(2)
C23 C24 C25 120.3(2)
C23 C22 C21 119.9(3)
C24 C23 C22 120.3(2)
C13 C1 C2 105.6(2)
C15 C2 C1 105.2(2)

loop_
_geom_bond_atom_site_label_1
_geom_bond_atom_site_label_2
_geom_bond_distance
Cl4 C3 1.753(4)
C3 Cl3 1.763(4)
P1 C18 1.796(2)
P1 C30 1.801(2)
P1 C20 1.810(2)
P1 P2 2.2678(10)
Cl1 P2 2.2519(9)
P2 C10 1.848(2)
P2 Cl2 2.5009(9)
C19 C14 1.405(3)
C19 C10 1.416(3)
C19 C18 1.419(3)
C10 C11 1.381(3)
C14 C15 1.407(4)
C14 C13 1.412(3)
C13 C12 1.374(4)
C13 C1 1.518(4)
C16 C15 1.384(4)
C16 C17 1.420(3)
C11 C12 1.423(4)
C17 C18 1.386(3)
C21 C22 1.389(4)
C21 C20 1.390(4)
C30 C35 1.387(4)
C30 C31 1.398(3)
C25 C24 1.389(4)
C25 C20 1.404(3)
C31 C32 1.382(4)
C15 C2 1.525(3)
C35 C34 1.387(4)
C33 C34 1.383(4)
C33 C32 1.392(4)
C24 C23 1.384(4)
C22 C23 1.385(4)
C1 C2 1.557(4)
